data_4108348
loop_
_publ_author_name
'Suzanne C. Bart'
'Christian Anthon'
'Frank W. Heinemann'
'Eckhard Bill'
'Norman M. Edelstein'
'Karsten Meyer'

_publ_section_title
;
 Carbon Dioxide Activation with Sterically Pressured Mid- and High-Valent
 Uranium Complexes
;
_journal_name_full 'Journal of the American Chemical Society'
_journal_page_first 12536
_journal_page_last 12546
_journal_paper_doi 10.1021/ja804263w
_journal_volume 130
_journal_year 2008
_chemical_formula_moiety 'C60 H90 N4 O3 U, C4 H10 O'
_chemical_formula_sum 'C64 H100 N4 O4 U'
_chemical_formula_weight 1227.51
_chemical_name_systematic
; 
 ? 
;
_space_group_IT_number 14
_symmetry_cell_setting monoclinic
_symmetry_space_group_name_Hall '-P 2yn'
_symmetry_space_group_name_H-M 'P 1 21/n 1'
_atom_sites_solution_hydrogens geom
_atom_sites_solution_primary direct
_atom_sites_solution_secondary difmap
_audit_creation_method SHELXL-97
_cell_angle_alpha 90.00
_cell_angle_beta 110.097(8)
_cell_angle_gamma 90.00
_cell_formula_units_Z 4
_cell_length_a 14.754(1)
_cell_length_b 26.672(6)
_cell_length_c 16.825(3)
_cell_measurement_reflns_used 160
_cell_measurement_temperature 100(2)
_cell_measurement_theta_max 20.00
_cell_measurement_theta_min 6.00
_cell_volume 6217.8(19)
_computing_cell_refinement 'EVALCCD (Duisenberg, 2003)'
_computing_data_collection 'COLLECT (Bruker-Nonius, 2002)'
_computing_data_reduction 'EVALCCD (Duisenberg, 2003)'
_computing_molecular_graphics 'SHELXTL 6.12 (Bruker AXS, 2002)'
_computing_publication_material 'SHELXTL 6.12 (Bruker AXS, 2002)'
_computing_structure_refinement 'SHELXTL 6.12 (Bruker AXS, 2002)'
_computing_structure_solution 'SHELXTL 6.12 (Bruker AXS, 2002)'
_diffrn_ambient_temperature 100(2)
_diffrn_detector_area_resol_mean 9
_diffrn_measured_fraction_theta_full 0.987
_diffrn_measured_fraction_theta_max 0.987
_diffrn_measurement_device_type 'Bruker-Nonius KappaCCD'
_diffrn_measurement_method
;
 \f- and \w-rotations with 1.20 \% and 144 sec per frame
;
_diffrn_radiation_monochromator graphite
_diffrn_radiation_source 'fine-focus sealed tube'
_diffrn_radiation_type MoK\a
_diffrn_radiation_wavelength 0.71073
_diffrn_reflns_av_R_equivalents 0.1237
_diffrn_reflns_av_sigmaI/netI 0.1108
_diffrn_reflns_limit_h_max 18
_diffrn_reflns_limit_h_min -18
_diffrn_reflns_limit_k_max 33
_diffrn_reflns_limit_k_min -33
_diffrn_reflns_limit_l_max 20
_diffrn_reflns_limit_l_min -21
_diffrn_reflns_number 72796
_diffrn_reflns_theta_full 26.37
_diffrn_reflns_theta_max 26.37
_diffrn_reflns_theta_min 3.00
_exptl_absorpt_coefficient_mu 2.657
_exptl_absorpt_correction_T_max 0.830
_exptl_absorpt_correction_T_min 0.624
_exptl_absorpt_correction_type multi-scan
_exptl_absorpt_process_details 'SADABS, Bruker-AXS, 2002'
_exptl_crystal_colour orange
_exptl_crystal_density_diffrn 1.311
_exptl_crystal_description prism
_exptl_crystal_F_000 2544
_exptl_crystal_size_max 0.17
_exptl_crystal_size_mid 0.12
_exptl_crystal_size_min 0.07
_refine_diff_density_max 1.317
_refine_diff_density_min -1.901
_refine_diff_density_rms 0.150
_refine_ls_extinction_method none
_refine_ls_goodness_of_fit_ref 1.060
_refine_ls_hydrogen_treatment constr
_refine_ls_matrix_type full
_refine_ls_number_parameters 741
_refine_ls_number_reflns 12566
_refine_ls_number_restraints 96
_refine_ls_restrained_S_all 1.060
_refine_ls_R_factor_all 0.1211
_refine_ls_R_factor_gt 0.0562
_refine_ls_shift/su_max 0.035
_refine_ls_shift/su_mean 0.002
_refine_ls_structure_factor_coef Fsqd
_refine_ls_weighting_details 'calc w=1/[\s^2^(Fo^2^)+(0.0360P)^2^+15.3748P] where P=(Fo^2^+2Fc^2^)/3'
_refine_ls_weighting_scheme calc
_refine_ls_wR_factor_gt 0.0953
_refine_ls_wR_factor_ref 0.1113
_reflns_number_gt 7500
_reflns_number_total 12566
_reflns_threshold_expression >2sigma(I)
_cod_data_source_file ja804263w_si_005.cif
_cod_data_source_block sd0704
_cod_original_cell_volume 6217.8(18)
_cod_original_sg_symbol_Hall -P2yn
_cod_database_code 4108348

loop_
_symmetry_equiv_pos_as_xyz
'x, y, z'
'-x+1/2, y+1/2, -z+1/2'
'-x, -y, -z'
'x-1/2, -y-1/2, z-1/2'

loop_
_atom_site_label
_atom_site_type_symbol
_atom_site_fract_x
_atom_site_fract_y
_atom_site_fract_z
_atom_site_U_iso_or_equiv
_atom_site_adp_type
_atom_site_occupancy
_atom_site_symmetry_multiplicity
_atom_site_calc_flag
_atom_site_refinement_flags
_atom_site_disorder_assembly
_atom_site_disorder_group
U1 U 0.398469(17) 0.752694(10) 0.375523(14) 0.01326(8) Uani 1 1 d . . .
O1 O 0.3371(3) 0.67662(16) 0.3423(3) 0.0176(11) Uani 1 1 d . . .
O2 O 0.5324(3) 0.78095(17) 0.3598(3) 0.0207(11) Uani 1 1 d . . .
O3 O 0.3604(3) 0.79574(16) 0.4675(3) 0.0171(11) Uani 1 1 d . . .
N1 N 0.3231(3) 0.7469(2) 0.2086(3) 0.0176(11) Uani 1 1 d . . .
N2 N 0.3604(4) 0.8424(2) 0.2926(4) 0.0201(14) Uani 1 1 d . . .
N3 N 0.2118(4) 0.7790(2) 0.3083(3) 0.0173(13) Uani 1 1 d . . .
N4 N 0.5100(4) 0.7095(2) 0.4842(3) 0.0176(13) Uani 1 1 d . . .
H4A H 0.5666 0.7242 0.4966 0.021 Uiso 1 1 calc R . .
C1 C 0.3667(5) 0.7880(3) 0.1746(5) 0.0215(18) Uani 1 1 d . . .
H1A H 0.3440 0.7855 0.1121 0.026 Uiso 1 1 calc R . .
H1B H 0.4378 0.7839 0.1958 0.026 Uiso 1 1 calc R . .
C2 C 0.3416(5) 0.8395(3) 0.1997(4) 0.0204(17) Uani 1 1 d U . .
H2A H 0.3804 0.8652 0.1836 0.025 Uiso 1 1 calc R . .
H2B H 0.2726 0.8466 0.1686 0.025 Uiso 1 1 calc R . .
C3 C 0.2761(5) 0.8650(3) 0.3084(5) 0.0226(17) Uani 1 1 d . . .
H3A H 0.2608 0.8977 0.2788 0.027 Uiso 1 1 calc R . .
H3B H 0.2931 0.8713 0.3698 0.027 Uiso 1 1 calc R . .
C4 C 0.1882(5) 0.8318(3) 0.2785(5) 0.0232(17) Uani 1 1 d . . .
H4B H 0.1384 0.8451 0.3000 0.028 Uiso 1 1 calc R . .
H4C H 0.1614 0.8323 0.2159 0.028 Uiso 1 1 calc R . .
C5 C 0.1672(4) 0.7436(3) 0.2365(4) 0.0202(16) Uani 1 1 d . . .
H5A H 0.0976 0.7513 0.2104 0.024 Uiso 1 1 calc R . .
H5B H 0.1735 0.7089 0.2583 0.024 Uiso 1 1 calc R . .
C6 C 0.2149(4) 0.7476(3) 0.1698(4) 0.0210(14) Uani 1 1 d . . .
H6A H 0.1934 0.7193 0.1296 0.025 Uiso 1 1 calc R . .
H6B H 0.1942 0.7791 0.1375 0.025 Uiso 1 1 calc R . .
C7 C 0.3638(5) 0.6980(2) 0.1899(5) 0.0201(17) Uani 1 1 d . . .
H7A H 0.3632 0.6991 0.1310 0.024 Uiso 1 1 calc R . .
H7B H 0.4319 0.6954 0.2276 0.024 Uiso 1 1 calc R . .
C8 C 0.3119(5) 0.6519(2) 0.2005(5) 0.0176(17) Uani 1 1 d . . .
C9 C 0.3037(5) 0.6423(2) 0.2801(4) 0.0183(16) Uani 1 1 d . . .
C10 C 0.2589(5) 0.5964(2) 0.2907(4) 0.0182(16) Uani 1 1 d . . .
C11 C 0.2285(5) 0.5644(3) 0.2218(4) 0.0187(16) Uani 1 1 d . . .
H11A H 0.1996 0.5336 0.2290 0.022 Uiso 1 1 calc R . .
C12 C 0.2364(5) 0.5731(2) 0.1436(4) 0.0175(16) Uani 1 1 d . A .
C13 C 0.2791(5) 0.6185(2) 0.1346(4) 0.0169(16) Uani 1 1 d . . .
H13A H 0.2855 0.6265 0.0817 0.020 Uiso 1 1 calc R . .
C14 C 0.2507(5) 0.5812(3) 0.3757(4) 0.0235(17) Uani 1 1 d . . .
C15 C 0.1889(6) 0.5338(3) 0.3683(5) 0.035(2) Uani 1 1 d . . .
H15A H 0.1225 0.5407 0.3316 0.052 Uiso 1 1 calc R . .
H15B H 0.1895 0.5239 0.4246 0.052 Uiso 1 1 calc R . .
H15C H 0.2155 0.5065 0.3440 0.052 Uiso 1 1 calc R . .
C16 C 0.2060(6) 0.6222(3) 0.4132(5) 0.032(2) Uani 1 1 d . . .
H16A H 0.1416 0.6304 0.3734 0.048 Uiso 1 1 calc R . .
H16B H 0.2468 0.6522 0.4237 0.048 Uiso 1 1 calc R . .
H16C H 0.2007 0.6105 0.4666 0.048 Uiso 1 1 calc R . .
C17 C 0.3530(6) 0.5693(3) 0.4376(5) 0.033(2) Uani 1 1 d . . .
H17A H 0.3939 0.5991 0.4447 0.050 Uiso 1 1 calc R . .
H17B H 0.3806 0.5417 0.4150 0.050 Uiso 1 1 calc R . .
H17C H 0.3493 0.5595 0.4926 0.050 Uiso 1 1 calc R . .
C18 C 0.2036(5) 0.5357(3) 0.0701(4) 0.0189(16) Uani 1 1 d . . .
C19 C 0.1305(11) 0.5596(4) -0.0075(8) 0.043(3) Uani 0.659(9) 1 d PU A 1
H19A H 0.0741 0.5705 0.0061 0.065 Uiso 0.659(9) 1 calc PR A 1
H19B H 0.1105 0.5352 -0.0538 0.065 Uiso 0.659(9) 1 calc PR A 1
H19C H 0.1598 0.5887 -0.0249 0.065 Uiso 0.659(9) 1 calc PR A 1
C20 C 0.2903(9) 0.5152(6) 0.0547(9) 0.047(4) Uani 0.659(9) 1 d PU A 1
H20A H 0.3416 0.5090 0.1091 0.071 Uiso 0.659(9) 1 calc PR A 1
H20B H 0.3130 0.5395 0.0220 0.071 Uiso 0.659(9) 1 calc PR A 1
H20C H 0.2733 0.4837 0.0230 0.071 Uiso 0.659(9) 1 calc PR A 1
C21 C 0.1504(10) 0.4905(5) 0.0944(8) 0.041(3) Uani 0.659(9) 1 d PU A 1
H21A H 0.1948 0.4733 0.1441 0.062 Uiso 0.659(9) 1 calc PR A 1
H21B H 0.1286 0.4669 0.0469 0.062 Uiso 0.659(9) 1 calc PR A 1
H21C H 0.0945 0.5029 0.1074 0.062 Uiso 0.659(9) 1 calc PR A 1
C19' C 0.207(2) 0.5573(8) -0.0170(14) 0.037(5) Uani 0.341(9) 1 d PU A 2
H19D H 0.2742 0.5648 -0.0113 0.056 Uiso 0.341(9) 1 calc PR A 2
H19E H 0.1687 0.5881 -0.0316 0.056 Uiso 0.341(9) 1 calc PR A 2
H19F H 0.1808 0.5324 -0.0619 0.056 Uiso 0.341(9) 1 calc PR A 2
C20' C 0.2685(18) 0.4894(10) 0.0941(17) 0.041(5) Uani 0.341(9) 1 d PU A 2
H20D H 0.2809 0.4810 0.1537 0.061 Uiso 0.341(9) 1 calc PR A 2
H20E H 0.3298 0.4963 0.0857 0.061 Uiso 0.341(9) 1 calc PR A 2
H20F H 0.2364 0.4610 0.0584 0.061 Uiso 0.341(9) 1 calc PR A 2
C21' C 0.104(2) 0.5198(10) 0.0545(17) 0.047(4) Uani 0.341(9) 1 d PU A 2
H21D H 0.1027 0.4955 0.0977 0.070 Uiso 0.341(9) 1 calc PR A 2
H21E H 0.0778 0.5044 -0.0016 0.070 Uiso 0.341(9) 1 calc PR A 2
H21F H 0.0649 0.5491 0.0571 0.070 Uiso 0.341(9) 1 calc PR A 2
C22 C 0.4454(5) 0.8752(3) 0.3352(5) 0.0241(17) Uani 1 1 d . . .
H22A H 0.4619 0.8719 0.3972 0.029 Uiso 1 1 calc R . .
H22B H 0.4263 0.9105 0.3202 0.029 Uiso 1 1 calc R . .
C23 C 0.5349(5) 0.8645(3) 0.3139(4) 0.0179(16) Uani 1 1 d U . .
C24 C 0.5774(5) 0.8176(2) 0.3307(4) 0.0199(16) Uani 1 1 d U . .
C25 C 0.6670(5) 0.8098(3) 0.3188(4) 0.0233(18) Uani 1 1 d . . .
C26 C 0.7040(6) 0.8498(3) 0.2853(5) 0.0300(19) Uani 1 1 d . . .
H26A H 0.7628 0.8446 0.2752 0.036 Uiso 1 1 calc R . .
C27 C 0.6612(6) 0.8957(3) 0.2663(5) 0.0298(19) Uani 1 1 d . . .
C28 C 0.5753(6) 0.9026(3) 0.2809(4) 0.0277(19) Uani 1 1 d . . .
H28A H 0.5434 0.9340 0.2681 0.033 Uiso 1 1 calc R . .
C29 C 0.7237(5) 0.7610(3) 0.3451(4) 0.029(2) Uani 1 1 d . . .
C30 C 0.8176(5) 0.7606(3) 0.3234(5) 0.042(2) Uani 1 1 d . . .
H30A H 0.8573 0.7896 0.3497 0.063 Uiso 1 1 calc R . .
H30B H 0.8012 0.7623 0.2619 0.063 Uiso 1 1 calc R . .
H30C H 0.8535 0.7297 0.3450 0.063 Uiso 1 1 calc R . .
C31 C 0.6636(5) 0.7155(3) 0.2994(5) 0.034(2) Uani 1 1 d . . .
H31A H 0.6049 0.7130 0.3141 0.051 Uiso 1 1 calc R . .
H31B H 0.7018 0.6848 0.3170 0.051 Uiso 1 1 calc R . .
H31C H 0.6458 0.7198 0.2381 0.051 Uiso 1 1 calc R . .
C32 C 0.7521(5) 0.7552(4) 0.4409(4) 0.039(2) Uani 1 1 d . . .
H32A H 0.7959 0.7824 0.4692 0.058 Uiso 1 1 calc R . .
H32B H 0.7846 0.7229 0.4583 0.058 Uiso 1 1 calc R . .
H32C H 0.6941 0.7565 0.4567 0.058 Uiso 1 1 calc R . .
C33 C 0.7078(7) 0.9375(3) 0.2295(5) 0.042(2) Uani 1 1 d . . .
C34 C 0.6570(9) 0.9861(3) 0.2225(7) 0.082(4) Uani 1 1 d U . .
H34A H 0.5924 0.9834 0.1797 0.123 Uiso 1 1 calc R . .
H34B H 0.6936 1.0123 0.2059 0.123 Uiso 1 1 calc R . .
H34C H 0.6514 0.9947 0.2773 0.123 Uiso 1 1 calc R . .
C35 C 0.8154(8) 0.9439(4) 0.2906(7) 0.085(4) Uani 1 1 d . . .
H35A H 0.8470 0.9699 0.2683 0.127 Uiso 1 1 calc R . .
H35B H 0.8499 0.9121 0.2945 0.127 Uiso 1 1 calc R . .
H35C H 0.8160 0.9537 0.3470 0.127 Uiso 1 1 calc R . .
C36 C 0.7096(6) 0.9216(3) 0.1429(5) 0.037(2) Uani 1 1 d . . .
H36A H 0.6433 0.9178 0.1036 0.056 Uiso 1 1 calc R . .
H36B H 0.7438 0.8896 0.1481 0.056 Uiso 1 1 calc R . .
H36C H 0.7428 0.9473 0.1215 0.056 Uiso 1 1 calc R . .
C37 C 0.1712(5) 0.7682(3) 0.3770(5) 0.0238(18) Uani 1 1 d . . .
H37A H 0.1944 0.7348 0.4012 0.029 Uiso 1 1 calc R . .
H37B H 0.1000 0.7663 0.3511 0.029 Uiso 1 1 calc R . .
C38 C 0.1962(5) 0.8058(2) 0.4481(4) 0.0191(16) Uani 1 1 d . . .
C39 C 0.2931(5) 0.8171(2) 0.4943(4) 0.0180(16) Uani 1 1 d . . .
C40 C 0.3153(5) 0.8498(2) 0.5650(4) 0.0173(15) Uani 1 1 d . . .
C41 C 0.2362(5) 0.8710(3) 0.5797(5) 0.0248(18) Uani 1 1 d . . .
H41A H 0.2496 0.8935 0.6260 0.030 Uiso 1 1 calc R . .
C42 C 0.1398(5) 0.8624(3) 0.5331(5) 0.0239(18) Uani 1 1 d . B .
C43 C 0.1218(5) 0.8293(3) 0.4667(5) 0.0235(17) Uani 1 1 d . . .
H43A H 0.0568 0.8223 0.4328 0.028 Uiso 1 1 calc R . .
C44 C 0.4171(5) 0.8613(2) 0.6258(4) 0.0183(16) Uani 1 1 d . . .
C45 C 0.4290(6) 0.9178(3) 0.6431(5) 0.038(2) Uani 1 1 d . . .
H45A H 0.4213 0.9355 0.5901 0.056 Uiso 1 1 calc R . .
H45B H 0.4934 0.9245 0.6841 0.056 Uiso 1 1 calc R . .
H45C H 0.3799 0.9294 0.6659 0.056 Uiso 1 1 calc R . .
C46 C 0.4304(6) 0.8359(3) 0.7112(5) 0.037(2) Uani 1 1 d . . .
H46A H 0.4258 0.7995 0.7035 0.055 Uiso 1 1 calc R . .
H46B H 0.3799 0.8475 0.7324 0.055 Uiso 1 1 calc R . .
H46C H 0.4938 0.8447 0.7519 0.055 Uiso 1 1 calc R . .
C47 C 0.5007(5) 0.8458(3) 0.5987(5) 0.0260(19) Uani 1 1 d . . .
H47A H 0.4943 0.8617 0.5445 0.039 Uiso 1 1 calc R . .
H47B H 0.5005 0.8092 0.5923 0.039 Uiso 1 1 calc R . .
H47C H 0.5615 0.8563 0.6416 0.039 Uiso 1 1 calc R . .
C48 C 0.0579(5) 0.8898(3) 0.5510(5) 0.0290(19) Uani 1 1 d . . .
C49 C 0.0675(11) 0.8844(6) 0.6449(10) 0.050(3) Uani 0.590(9) 1 d PU B 1
H49A H 0.0679 0.8487 0.6592 0.074 Uiso 0.590(9) 1 calc PR B 1
H49B H 0.0129 0.9009 0.6544 0.074 Uiso 0.590(9) 1 calc PR B 1
H49C H 0.1279 0.8999 0.6806 0.074 Uiso 0.590(9) 1 calc PR B 1
C50 C 0.0534(11) 0.9412(6) 0.5261(12) 0.045(3) Uani 0.590(9) 1 d PU B 1
H50A H 0.0544 0.9433 0.4683 0.068 Uiso 0.590(9) 1 calc PR B 1
H50B H 0.1090 0.9592 0.5647 0.068 Uiso 0.590(9) 1 calc PR B 1
H50C H -0.0063 0.9562 0.5282 0.068 Uiso 0.590(9) 1 calc PR B 1
C51 C -0.0432(11) 0.8640(6) 0.5048(12) 0.048(4) Uani 0.590(9) 1 d PU B 1
H51A H -0.0596 0.8669 0.4434 0.072 Uiso 0.590(9) 1 calc PR B 1
H51B H -0.0929 0.8807 0.5218 0.072 Uiso 0.590(9) 1 calc PR B 1
H51C H -0.0397 0.8285 0.5207 0.072 Uiso 0.590(9) 1 calc PR B 1
C49' C 0.1008(15) 0.9287(8) 0.6274(16) 0.050(4) Uani 0.410(9) 1 d PU B 2
H49D H 0.1349 0.9103 0.6796 0.075 Uiso 0.410(9) 1 calc PR B 2
H49E H 0.0479 0.9481 0.6351 0.075 Uiso 0.410(9) 1 calc PR B 2
H49F H 0.1458 0.9515 0.6143 0.075 Uiso 0.410(9) 1 calc PR B 2
C50' C 0.0032(16) 0.9207(9) 0.4687(16) 0.049(4) Uani 0.410(9) 1 d PU B 2
H50D H -0.0126 0.8987 0.4192 0.074 Uiso 0.410(9) 1 calc PR B 2
H50E H 0.0445 0.9482 0.4627 0.074 Uiso 0.410(9) 1 calc PR B 2
H50F H -0.0564 0.9346 0.4731 0.074 Uiso 0.410(9) 1 calc PR B 2
C51' C -0.0027(16) 0.8550(8) 0.5729(17) 0.043(4) Uani 0.410(9) 1 d PU B 2
H51D H -0.0071 0.8240 0.5405 0.065 Uiso 0.410(9) 1 calc PR B 2
H51E H -0.0673 0.8695 0.5598 0.065 Uiso 0.410(9) 1 calc PR B 2
H51F H 0.0245 0.8475 0.6336 0.065 Uiso 0.410(9) 1 calc PR B 2
C52 C 0.5193(5) 0.6678(3) 0.5377(4) 0.0187(16) Uani 1 1 d . . .
C53 C 0.4630(5) 0.6638(3) 0.5909(5) 0.0201(17) Uani 1 1 d . . .
C54 C 0.4725(5) 0.6219(3) 0.6419(4) 0.0251(18) Uani 1 1 d . . .
H54A H 0.4338 0.6197 0.6767 0.030 Uiso 1 1 calc R . .
C55 C 0.5357(5) 0.5833(3) 0.6446(5) 0.0284(19) Uani 1 1 d . . .
C56 C 0.5910(5) 0.5875(3) 0.5936(5) 0.0256(18) Uani 1 1 d . . .
H56A H 0.6354 0.5614 0.5947 0.031 Uiso 1 1 calc R . .
C57 C 0.5844(5) 0.6283(3) 0.5404(5) 0.0237(17) Uani 1 1 d . . .
C58 C 0.3912(5) 0.7032(3) 0.5916(5) 0.0267(18) Uani 1 1 d . . .
H58A H 0.3653 0.6959 0.6368 0.040 Uiso 1 1 calc R . .
H58B H 0.3384 0.7034 0.5370 0.040 Uiso 1 1 calc R . .
H58C H 0.4228 0.7361 0.6016 0.040 Uiso 1 1 calc R . .
C59 C 0.5420(6) 0.5382(3) 0.7007(6) 0.045(2) Uani 1 1 d . . .
H59A H 0.6060 0.5228 0.7150 0.068 Uiso 1 1 calc R . .
H59B H 0.4925 0.5137 0.6707 0.068 Uiso 1 1 calc R . .
H59C H 0.5317 0.5487 0.7527 0.068 Uiso 1 1 calc R . .
C60 C 0.6428(5) 0.6295(3) 0.4814(5) 0.033(2) Uani 1 1 d . . .
H60A H 0.6779 0.5979 0.4859 0.049 Uiso 1 1 calc R . .
H60B H 0.6888 0.6574 0.4973 0.049 Uiso 1 1 calc R . .
H60C H 0.5992 0.6341 0.4230 0.049 Uiso 1 1 calc R . .
C101 C 1.0924(13) 0.7166(5) 0.5756(9) 0.133(7) Uani 1 1 d . . .
H10A H 1.1211 0.7425 0.5504 0.200 Uiso 1 1 calc R . .
H10B H 1.1436 0.6958 0.6139 0.200 Uiso 1 1 calc R . .
H10C H 1.0557 0.7326 0.6075 0.200 Uiso 1 1 calc R . .
C102 C 1.0360(12) 0.6893(8) 0.5173(11) 0.125(6) Uani 1 1 d . . .
H10D H 1.0762 0.6759 0.4856 0.150 Uiso 1 1 calc R . .
H10E H 0.9898 0.7128 0.4783 0.150 Uiso 1 1 calc R . .
O103 O 0.9828(8) 0.6506(5) 0.5264(7) 0.114(4) Uani 1 1 d . . .
C104 C 0.9326(16) 0.6153(8) 0.4662(15) 0.170(9) Uani 1 1 d . . .
H10F H 0.9751 0.6046 0.4349 0.204 Uiso 1 1 calc R . .
H10G H 0.8763 0.6324 0.4252 0.204 Uiso 1 1 calc R . .
C105 C 0.8985(10) 0.5714(6) 0.4952(13) 0.147(8) Uani 1 1 d . . .
H10H H 0.8647 0.5499 0.4467 0.221 Uiso 1 1 calc R . .
H10I H 0.8541 0.5809 0.5245 0.221 Uiso 1 1 calc R . .
H10J H 0.9533 0.5530 0.5342 0.221 Uiso 1 1 calc R . .

loop_
_atom_site_aniso_label
_atom_site_aniso_U_11
_atom_site_aniso_U_22
_atom_site_aniso_U_33
_atom_site_aniso_U_23
_atom_site_aniso_U_13
_atom_site_aniso_U_12
U1 0.01340(12) 0.01336(12) 0.01082(12) -0.00096(16) 0.00136(8) -0.00052(15)
O1 0.025(3) 0.012(2) 0.015(3) -0.002(2) 0.006(2) -0.003(2)
O2 0.020(3) 0.023(3) 0.012(3) 0.005(2) -0.003(2) -0.002(2)
O3 0.016(3) 0.017(3) 0.019(3) -0.003(2) 0.007(2) 0.002(2)
N1 0.018(3) 0.019(3) 0.014(3) 0.003(3) 0.003(2) -0.002(3)
N2 0.022(3) 0.015(3) 0.020(4) 0.001(3) 0.002(3) 0.002(3)
N3 0.021(3) 0.014(3) 0.010(3) 0.000(2) -0.002(3) 0.002(2)
N4 0.011(3) 0.022(3) 0.012(3) 0.004(3) -0.006(3) 0.000(2)
C1 0.024(4) 0.023(4) 0.016(4) -0.003(3) 0.006(4) -0.009(3)
C2 0.021(4) 0.021(4) 0.009(4) 0.003(3) -0.008(3) -0.005(3)
C3 0.034(5) 0.017(4) 0.014(4) 0.000(3) 0.003(4) 0.003(3)
C4 0.023(4) 0.022(4) 0.021(4) 0.001(3) 0.003(4) 0.003(3)
C5 0.011(3) 0.027(4) 0.016(3) -0.001(4) -0.004(3) -0.004(3)
C6 0.023(3) 0.017(3) 0.013(3) -0.007(4) -0.007(3) 0.000(4)
C7 0.026(4) 0.019(4) 0.013(4) -0.005(3) 0.005(4) -0.007(3)
C8 0.018(4) 0.013(4) 0.021(4) 0.002(3) 0.006(4) -0.001(3)
C9 0.021(4) 0.012(4) 0.020(4) 0.005(3) 0.005(4) 0.003(3)
C10 0.020(4) 0.016(4) 0.016(4) 0.005(3) 0.003(3) 0.000(3)
C11 0.012(4) 0.019(4) 0.018(4) 0.001(3) -0.003(3) -0.003(3)
C12 0.013(4) 0.015(4) 0.021(4) 0.000(3) 0.000(3) 0.006(3)
C13 0.018(4) 0.016(4) 0.017(4) -0.002(3) 0.006(3) 0.001(3)
C14 0.037(5) 0.015(4) 0.016(4) 0.003(3) 0.006(4) -0.008(3)
C15 0.037(5) 0.037(5) 0.025(5) 0.006(4) 0.005(4) -0.016(4)
C16 0.035(5) 0.039(5) 0.030(5) 0.009(4) 0.020(4) -0.009(4)
C17 0.051(6) 0.029(5) 0.015(4) 0.004(3) 0.005(4) 0.001(4)
C18 0.016(4) 0.023(4) 0.012(4) -0.006(3) -0.002(3) -0.005(3)
C19 0.067(8) 0.021(5) 0.024(6) -0.004(5) -0.006(6) -0.003(6)
C20 0.038(7) 0.063(10) 0.046(9) -0.035(7) 0.021(7) -0.005(7)
C21 0.071(8) 0.024(6) 0.029(7) -0.008(5) 0.018(6) -0.014(6)
C19' 0.066(9) 0.020(7) 0.014(8) -0.011(7) 0.001(8) -0.005(8)
C20' 0.037(9) 0.053(11) 0.040(10) -0.029(8) 0.023(8) -0.006(8)
C21' 0.068(8) 0.031(7) 0.031(7) -0.010(6) 0.004(7) -0.006(7)
C22 0.023(4) 0.020(4) 0.023(4) -0.004(3) 0.000(4) -0.008(3)
C23 0.019(4) 0.028(4) 0.005(3) -0.007(3) 0.003(3) -0.013(3)
C24 0.026(4) 0.016(4) 0.014(4) -0.007(3) 0.002(3) -0.013(3)
C25 0.021(4) 0.039(5) 0.009(4) -0.007(3) 0.003(3) -0.008(4)
C26 0.032(5) 0.043(5) 0.017(4) -0.011(4) 0.010(4) -0.017(4)
C27 0.043(5) 0.031(5) 0.021(5) -0.009(4) 0.018(4) -0.015(4)
C28 0.047(5) 0.016(4) 0.019(4) -0.010(3) 0.011(4) -0.013(4)
C29 0.016(4) 0.049(6) 0.019(4) 0.004(4) 0.002(3) 0.000(3)
C30 0.029(4) 0.062(7) 0.045(5) 0.010(5) 0.025(4) 0.006(4)
C31 0.033(5) 0.039(5) 0.030(5) 0.010(4) 0.011(4) 0.007(4)
C32 0.023(4) 0.065(6) 0.026(4) 0.007(5) 0.006(3) -0.002(5)
C33 0.068(7) 0.036(5) 0.033(5) -0.015(4) 0.031(5) -0.032(5)
C34 0.154(10) 0.026(5) 0.121(9) -0.014(6) 0.119(9) -0.024(6)
C35 0.100(9) 0.102(10) 0.057(8) -0.018(7) 0.034(7) -0.076(8)
C36 0.046(6) 0.039(5) 0.030(5) 0.001(4) 0.016(5) -0.010(4)
C37 0.012(4) 0.027(4) 0.034(5) -0.001(3) 0.010(4) 0.002(3)
C38 0.018(4) 0.020(4) 0.018(4) 0.000(3) 0.005(3) 0.006(3)
C39 0.016(4) 0.021(4) 0.017(4) 0.011(3) 0.005(3) 0.010(3)
C40 0.020(4) 0.014(4) 0.017(4) 0.004(3) 0.006(3) 0.004(3)
C41 0.037(5) 0.016(4) 0.030(5) -0.001(3) 0.022(4) 0.004(3)
C42 0.017(4) 0.027(4) 0.031(5) 0.010(4) 0.013(4) 0.009(3)
C43 0.022(4) 0.022(4) 0.026(5) 0.010(3) 0.009(4) 0.011(3)
C44 0.022(4) 0.017(4) 0.013(4) -0.001(3) 0.003(3) 0.005(3)
C45 0.033(5) 0.028(5) 0.047(6) -0.013(4) 0.008(4) 0.000(4)
C46 0.040(5) 0.043(5) 0.026(5) 0.004(4) 0.012(4) 0.000(4)
C47 0.025(4) 0.033(5) 0.016(4) -0.003(4) 0.001(4) 0.001(4)
C48 0.028(4) 0.024(4) 0.045(5) 0.005(4) 0.024(4) 0.012(3)
C49 0.041(6) 0.058(7) 0.064(8) 0.000(6) 0.036(6) 0.019(6)
C50 0.029(7) 0.044(7) 0.075(8) 0.001(6) 0.033(6) 0.019(5)
C51 0.040(8) 0.054(8) 0.065(9) -0.006(8) 0.037(8) 0.006(6)
C49' 0.034(7) 0.053(7) 0.074(8) -0.010(7) 0.032(6) 0.020(6)
C50' 0.035(9) 0.044(9) 0.077(10) 0.003(8) 0.030(8) 0.021(7)
C51' 0.036(7) 0.050(8) 0.062(8) 0.001(7) 0.041(7) 0.011(6)
C52 0.014(4) 0.019(4) 0.016(4) 0.000(3) -0.004(3) 0.001(3)
C53 0.023(4) 0.020(4) 0.014(4) -0.007(3) 0.002(4) -0.001(3)
C54 0.018(4) 0.034(5) 0.016(4) 0.003(4) -0.004(4) -0.004(3)
C55 0.028(5) 0.026(4) 0.024(5) 0.001(4) -0.001(4) -0.006(4)
C56 0.017(4) 0.021(4) 0.029(5) 0.000(3) -0.005(4) 0.004(3)
C57 0.015(4) 0.026(4) 0.024(5) -0.002(3) -0.001(4) 0.002(3)
C58 0.024(4) 0.032(5) 0.021(4) 0.006(4) 0.004(4) 0.004(3)
C59 0.043(6) 0.034(5) 0.052(6) 0.015(5) 0.008(5) 0.005(4)
C60 0.030(5) 0.032(5) 0.041(5) 0.001(4) 0.017(4) 0.011(4)
C101 0.23(2) 0.068(10) 0.051(10) 0.028(8) -0.013(11) -0.025(11)
C102 0.092(13) 0.16(2) 0.111(15) 0.051(14) 0.021(11) 0.034(12)
O103 0.101(8) 0.095(9) 0.128(10) -0.011(7) 0.017(7) -0.010(6)
C104 0.16(2) 0.119(17) 0.23(3) 0.039(18) 0.063(19) 0.077(15)
C105 0.070(10) 0.093(13) 0.27(2) -0.014(14) 0.042(13) 0.008(9)

loop_
_atom_type_symbol
_atom_type_description
_atom_type_scat_dispersion_real
_atom_type_scat_dispersion_imag
_atom_type_scat_source
C C 0.0033 0.0016 'International Tables Vol C Tables 4.2.6.8 and 6.1.1.4'
H H 0.0000 0.0000 'International Tables Vol C Tables 4.2.6.8 and 6.1.1.4'
N N 0.0061 0.0033 'International Tables Vol C Tables 4.2.6.8 and 6.1.1.4'
O O 0.0106 0.0060 'International Tables Vol C Tables 4.2.6.8 and 6.1.1.4'
U U -9.6767 9.6646 'International Tables Vol C Tables 4.2.6.8 and 6.1.1.4'

loop_
_geom_angle_atom_site_label_1
_geom_angle_atom_site_label_2
_geom_angle_atom_site_label_3
_geom_angle
O3 U1 O2 111.65(17)
O3 U1 O1 119.06(16)
O2 U1 O1 125.88(16)
O3 U1 N4 89.32(18)
O2 U1 N4 80.91(17)
O1 U1 N4 81.99(18)
O3 U1 N1 132.56(17)
O2 U1 N1 87.72(15)
O1 U1 N1 72.03(17)
N4 U1 N1 137.54(18)
O3 U1 N3 71.34(16)
O2 U1 N3 133.55(16)
O1 U1 N3 82.03(16)
N4 U1 N3 144.46(17)
N1 U1 N3 64.67(16)
O3 U1 N2 80.84(16)
O2 U1 N2 71.08(16)
O1 U1 N2 132.84(17)
N4 U1 N2 144.03(18)
N1 U1 N2 64.64(18)
N3 U1 N2 63.59(16)
C9 O1 U1 145.7(4)
C24 O2 U1 148.4(4)
C39 O3 U1 150.4(4)
C1 N1 C6 111.1(5)
C1 N1 C7 107.5(5)
C6 N1 C7 111.0(5)
C1 N1 U1 106.6(4)
C6 N1 U1 117.2(3)
C7 N1 U1 102.7(4)
C3 N2 C2 110.0(5)
C3 N2 C22 107.0(5)
C2 N2 C22 110.9(5)
C3 N2 U1 107.6(4)
C2 N2 U1 114.8(4)
C22 N2 U1 106.1(4)
C5 N3 C4 109.6(5)
C5 N3 C37 108.7(5)
C4 N3 C37 109.2(5)
C5 N3 U1 106.2(4)
C4 N3 U1 118.2(4)
C37 N3 U1 104.4(4)
C52 N4 U1 142.1(4)
C52 N4 H4A 109.0
U1 N4 H4A 109.0
N1 C1 C2 112.4(6)
N1 C1 H1A 109.1
C2 C1 H1A 109.1
N1 C1 H1B 109.1
C2 C1 H1B 109.1
H1A C1 H1B 107.9
N2 C2 C1 111.3(6)
N2 C2 H2A 109.4
C1 C2 H2A 109.4
N2 C2 H2B 109.4
C1 C2 H2B 109.4
H2A C2 H2B 108.0
N2 C3 C4 112.3(6)
N2 C3 H3A 109.1
C4 C3 H3A 109.1
N2 C3 H3B 109.1
C4 C3 H3B 109.1
H3A C3 H3B 107.9
N3 C4 C3 111.6(6)
N3 C4 H4B 109.3
C3 C4 H4B 109.3
N3 C4 H4C 109.3
C3 C4 H4C 109.3
H4B C4 H4C 108.0
N3 C5 C6 111.5(5)
N3 C5 H5A 109.3
C6 C5 H5A 109.3
N3 C5 H5B 109.3
C6 C5 H5B 109.3
H5A C5 H5B 108.0
N1 C6 C5 111.7(5)
N1 C6 H6A 109.3
C5 C6 H6A 109.3
N1 C6 H6B 109.3
C5 C6 H6B 109.3
H6A C6 H6B 107.9
C8 C7 N1 115.4(6)
C8 C7 H7A 108.4
N1 C7 H7A 108.4
C8 C7 H7B 108.4
N1 C7 H7B 108.4
H7A C7 H7B 107.5
C13 C8 C9 121.8(6)
C13 C8 C7 119.4(6)
C9 C8 C7 118.6(6)
O1 C9 C8 119.1(6)
O1 C9 C10 123.0(6)
C8 C9 C10 117.9(6)
C11 C10 C9 117.1(6)
C11 C10 C14 120.8(6)
C9 C10 C14 122.0(6)
C12 C11 C10 125.7(6)
C12 C11 H11A 117.1
C10 C11 H11A 117.1
C11 C12 C13 116.1(6)
C11 C12 C18 123.5(6)
C13 C12 C18 120.4(6)
C8 C13 C12 121.4(6)
C8 C13 H13A 119.3
C12 C13 H13A 119.3
C16 C14 C10 112.4(6)
C16 C14 C15 107.2(6)
C10 C14 C15 112.1(6)
C16 C14 C17 109.3(6)
C10 C14 C17 108.2(6)
C15 C14 C17 107.4(6)
C14 C15 H15A 109.5
C14 C15 H15B 109.5
H15A C15 H15B 109.5
C14 C15 H15C 109.5
H15A C15 H15C 109.5
H15B C15 H15C 109.5
C14 C16 H16A 109.5
C14 C16 H16B 109.5
H16A C16 H16B 109.5
C14 C16 H16C 109.5
H16A C16 H16C 109.5
H16B C16 H16C 109.5
C14 C17 H17A 109.5
C14 C17 H17B 109.5
H17A C17 H17B 109.5
C14 C17 H17C 109.5
H17A C17 H17C 109.5
H17B C17 H17C 109.5
C21' C18 C20 137.0(12)
C20 C18 C19 113.8(9)
C21' C18 C20' 108.2(15)
C19 C18 C20' 139.6(12)
C21' C18 C12 110.6(11)
C20 C18 C12 109.0(7)
C19 C18 C12 110.7(7)
C20' C18 C12 108.5(11)
C20 C18 C21 107.4(9)
C19 C18 C21 106.1(8)
C12 C18 C21 109.7(7)
C21' C18 C19' 106.8(15)
C20' C18 C19' 108.7(14)
C12 C18 C19' 113.9(9)
C21 C18 C19' 134.2(11)
C18 C19 H19A 109.5
C18 C19 H19B 109.5
C18 C19 H19C 109.5
C18 C20 H20A 109.5
C18 C20 H20B 109.5
C18 C20 H20C 109.5
C18 C21 H21A 109.5
C18 C21 H21B 109.5
C18 C21 H21C 109.5
C18 C19' H19D 109.5
C18 C19' H19E 109.5
H19D C19' H19E 109.5
C18 C19' H19F 109.5
H19D C19' H19F 109.5
H19E C19' H19F 109.5
C18 C20' H20D 109.5
C18 C20' H20E 109.5
H20D C20' H20E 109.5
C18 C20' H20F 109.5
H20D C20' H20F 109.5
H20E C20' H20F 109.5
C18 C21' H21D 109.5
C18 C21' H21E 109.5
H21D C21' H21E 109.5
C18 C21' H21F 109.5
H21D C21' H21F 109.5
H21E C21' H21F 109.5
N2 C22 C23 115.7(6)
N2 C22 H22A 108.4
C23 C22 H22A 108.4
N2 C22 H22B 108.4
C23 C22 H22B 108.4
H22A C22 H22B 107.4
C28 C23 C24 121.2(6)
C28 C23 C22 119.2(7)
C24 C23 C22 119.6(6)
O2 C24 C23 118.7(6)
O2 C24 C25 122.7(6)
C23 C24 C25 118.7(6)
C26 C25 C24 117.3(7)
C26 C25 C29 120.9(7)
C24 C25 C29 121.7(6)
C27 C26 C25 124.3(7)
C27 C26 H26A 117.8
C25 C26 H26A 117.8
C26 C27 C28 117.1(7)
C26 C27 C33 120.5(7)
C28 C27 C33 122.5(7)
C27 C28 C23 121.4(7)
C27 C28 H28A 119.3
C23 C28 H28A 119.3
C32 C29 C25 108.5(6)
C32 C29 C31 110.3(6)
C25 C29 C31 111.2(6)
C32 C29 C30 107.7(6)
C25 C29 C30 112.5(6)
C31 C29 C30 106.5(6)
C29 C30 H30A 109.5
C29 C30 H30B 109.5
H30A C30 H30B 109.5
C29 C30 H30C 109.5
H30A C30 H30C 109.5
H30B C30 H30C 109.5
C29 C31 H31A 109.5
C29 C31 H31B 109.5
H31A C31 H31B 109.5
C29 C31 H31C 109.5
H31A C31 H31C 109.5
H31B C31 H31C 109.5
C29 C32 H32A 109.5
C29 C32 H32B 109.5
H32A C32 H32B 109.5
C29 C32 H32C 109.5
H32A C32 H32C 109.5
H32B C32 H32C 109.5
C34 C33 C36 109.9(8)
C34 C33 C27 112.4(7)
C36 C33 C27 109.8(6)
C34 C33 C35 109.0(8)
C36 C33 C35 108.0(7)
C27 C33 C35 107.7(7)
C33 C34 H34A 109.5
C33 C34 H34B 109.5
H34A C34 H34B 109.5
C33 C34 H34C 109.5
H34A C34 H34C 109.5
H34B C34 H34C 109.5
C33 C35 H35A 109.5
C33 C35 H35B 109.5
H35A C35 H35B 109.5
C33 C35 H35C 109.5
H35A C35 H35C 109.5
H35B C35 H35C 109.5
C33 C36 H36A 109.5
C33 C36 H36B 109.5
H36A C36 H36B 109.5
C33 C36 H36C 109.5
H36A C36 H36C 109.5
H36B C36 H36C 109.5
N3 C37 C38 115.5(6)
N3 C37 H37A 108.4
C38 C37 H37A 108.4
N3 C37 H37B 108.4
C38 C37 H37B 108.4
H37A C37 H37B 107.5
C43 C38 C39 120.7(7)
C43 C38 C37 118.8(6)
C39 C38 C37 120.5(6)
O3 C39 C38 116.8(6)
O3 C39 C40 123.7(6)
C38 C39 C40 119.5(6)
C41 C40 C39 115.6(6)
C41 C40 C44 119.3(6)
C39 C40 C44 125.1(6)
C42 C41 C40 126.3(7)
C42 C41 H41A 116.8
C40 C41 H41A 116.8
C43 C42 C41 116.0(6)
C43 C42 C48 121.4(7)
C41 C42 C48 122.5(7)
C42 C43 C38 121.7(7)
C42 C43 H43A 119.2
C38 C43 H43A 119.2
C47 C44 C40 117.2(6)
C47 C44 C45 105.9(6)
C40 C44 C45 110.2(6)
C47 C44 C46 107.8(6)
C40 C44 C46 108.5(6)
C45 C44 C46 106.7(6)
C44 C45 H45A 109.5
C44 C45 H45B 109.5
H45A C45 H45B 109.5
C44 C45 H45C 109.5
H45A C45 H45C 109.5
H45B C45 H45C 109.5
C44 C46 H46A 109.5
C44 C46 H46B 109.5
H46A C46 H46B 109.5
C44 C46 H46C 109.5
H46A C46 H46C 109.5
H46B C46 H46C 109.5
C44 C47 H47A 109.5
C44 C47 H47B 109.5
H47A C47 H47B 109.5
C44 C47 H47C 109.5
H47A C47 H47C 109.5
H47B C47 H47C 109.5
C51' C48 C42 110.4(10)
C50 C48 C42 111.2(7)
C50 C48 C49 111.6(10)
C42 C48 C49 110.8(8)
C51' C48 C50' 113.1(14)
C42 C48 C50' 106.2(9)
C50 C48 C51 109.4(10)
C42 C48 C51 111.8(8)
C49 C48 C51 101.6(10)
C51' C48 C49' 108.9(14)
C50' C48 C49' 107.9(13)
C51 C48 C49' 136.1(10)
C48 C49 H49A 109.5
C48 C49 H49B 109.5
C48 C49 H49C 109.5
C48 C50 H50A 109.5
C48 C50 H50B 109.5
C48 C50 H50C 109.5
C48 C51 H51A 109.5
C48 C51 H51B 109.5
C48 C51 H51C 109.5
C48 C49' H49D 109.5
C48 C49' H49E 109.5
H49D C49' H49E 109.5
C48 C49' H49F 109.5
H49D C49' H49F 109.5
H49E C49' H49F 109.5
C48 C50' H50D 109.5
C48 C50' H50E 109.5
H50D C50' H50E 109.5
C48 C50' H50F 109.5
H50D C50' H50F 109.5
H50E C50' H50F 109.5
C48 C51' H51D 109.5
C48 C51' H51E 109.5
H51D C51' H51E 109.5
C48 C51' H51F 109.5
H51D C51' H51F 109.5
H51E C51' H51F 109.5
N4 C52 C57 121.7(6)
N4 C52 C53 120.8(6)
C57 C52 C53 117.5(6)
C54 C53 C52 119.6(6)
C54 C53 C58 118.8(6)
C52 C53 C58 121.6(6)
C55 C54 C53 123.0(7)
C55 C54 H54A 118.5
C53 C54 H54A 118.5
C56 C55 C54 117.3(7)
C56 C55 C59 122.0(7)
C54 C55 C59 120.7(7)
C55 C56 C57 122.5(7)
C55 C56 H56A 118.7
C57 C56 H56A 118.7
C56 C57 C52 120.1(7)
C56 C57 C60 120.4(6)
C52 C57 C60 119.5(6)
C53 C58 H58A 109.5
C53 C58 H58B 109.5
H58A C58 H58B 109.5
C53 C58 H58C 109.5
H58A C58 H58C 109.5
H58B C58 H58C 109.5
C55 C59 H59A 109.5
C55 C59 H59B 109.5
H59A C59 H59B 109.5
C55 C59 H59C 109.5
H59A C59 H59C 109.5
H59B C59 H59C 109.5
C57 C60 H60A 109.5
C57 C60 H60B 109.5
H60A C60 H60B 109.5
C57 C60 H60C 109.5
H60A C60 H60C 109.5
H60B C60 H60C 109.5
C102 C101 H10A 109.5
C102 C101 H10B 109.5
H10A C101 H10B 109.5
C102 C101 H10C 109.5
H10A C101 H10C 109.5
H10B C101 H10C 109.5
C101 C102 O103 127.3(17)
C101 C102 H10D 105.5
O103 C102 H10D 105.5
C101 C102 H10E 105.5
O103 C102 H10E 105.5
H10D C102 H10E 106.1
C102 O103 C104 128.6(17)
O103 C104 C105 118(2)
O103 C104 H10F 107.8
C105 C104 H10F 107.8
O103 C104 H10G 107.8
C105 C104 H10G 107.8
H10F C104 H10G 107.2
C104 C105 H10H 109.5
C104 C105 H10I 109.5
H10H C105 H10I 109.5
C104 C105 H10J 109.5
H10H C105 H10J 109.5
H10I C105 H10J 109.5

loop_
_geom_bond_atom_site_label_1
_geom_bond_atom_site_label_2
_geom_bond_distance
U1 O3 2.151(4)
U1 O2 2.214(4)
U1 O1 2.214(4)
U1 N4 2.305(5)
U1 N1 2.646(5)
U1 N3 2.686(5)
U1 N2 2.730(5)
O1 C9 1.349(8)
O2 C24 1.362(8)
O3 C39 1.349(7)
N1 C1 1.482(8)
N1 C6 1.503(7)
N1 C7 1.512(8)
N2 C3 1.485(8)
N2 C2 1.493(8)
N2 C22 1.494(8)
N3 C5 1.495(8)
N3 C4 1.497(8)
N3 C37 1.500(8)
N4 C52 1.407(8)
N4 H4A 0.8800
C1 C2 1.519(9)
C1 H1A 0.9900
C1 H1B 0.9900
C2 H2A 0.9900
C2 H2B 0.9900
C3 C4 1.507(9)
C3 H3A 0.9900
C3 H3B 0.9900
C4 H4B 0.9900
C4 H4C 0.9900
C5 C6 1.520(8)
C5 H5A 0.9900
C5 H5B 0.9900
C6 H6A 0.9900
C6 H6B 0.9900
C7 C8 1.490(9)
C7 H7A 0.9900
C7 H7B 0.9900
C8 C13 1.375(9)
C8 C9 1.409(9)
C9 C10 1.431(9)
C10 C11 1.384(9)
C10 C14 1.532(9)
C11 C12 1.381(9)
C11 H11A 0.9500
C12 C13 1.396(9)
C12 C18 1.533(9)
C13 H13A 0.9500
C14 C16 1.522(10)
C14 C15 1.539(9)
C14 C17 1.544(10)
C15 H15A 0.9800
C15 H15B 0.9800
C15 H15C 0.9800
C16 H16A 0.9800
C16 H16B 0.9800
C16 H16C 0.9800
C17 H17A 0.9800
C17 H17B 0.9800
C17 H17C 0.9800
C18 C21' 1.46(3)
C18 C20 1.493(13)
C18 C19 1.519(13)
C18 C20' 1.53(3)
C18 C21 1.568(13)
C18 C19' 1.59(2)
C19 H19A 0.9800
C19 H19B 0.9800
C19 H19C 0.9800
C20 H20A 0.9800
C20 H20B 0.9800
C20 H20C 0.9800
C21 H21A 0.9800
C21 H21B 0.9800
C21 H21C 0.9800
C19' H19D 0.9800
C19' H19E 0.9800
C19' H19F 0.9800
C20' H20D 0.9800
C20' H20E 0.9800
C20' H20F 0.9800
C21' H21D 0.9800
C21' H21E 0.9800
C21' H21F 0.9800
C22 C23 1.510(9)
C22 H22A 0.9900
C22 H22B 0.9900
C23 C28 1.385(9)
C23 C24 1.385(9)
C24 C25 1.420(9)
C25 C26 1.400(10)
C25 C29 1.529(10)
C26 C27 1.365(11)
C26 H26A 0.9500
C27 C28 1.384(10)
C27 C33 1.545(10)
C28 H28A 0.9500
C29 C32 1.528(9)
C29 C31 1.544(10)
C29 C30 1.548(9)
C30 H30A 0.9800
C30 H30B 0.9800
C30 H30C 0.9800
C31 H31A 0.9800
C31 H31B 0.9800
C31 H31C 0.9800
C32 H32A 0.9800
C32 H32B 0.9800
C32 H32C 0.9800
C33 C34 1.481(12)
C33 C36 1.526(10)
C33 C35 1.576(13)
C34 H34A 0.9800
C34 H34B 0.9800
C34 H34C 0.9800
C35 H35A 0.9800
C35 H35B 0.9800
C35 H35C 0.9800
C36 H36A 0.9800
C36 H36B 0.9800
C36 H36C 0.9800
C37 C38 1.507(9)
C37 H37A 0.9900
C37 H37B 0.9900
C38 C43 1.391(9)
C38 C39 1.405(9)
C39 C40 1.420(9)
C40 C41 1.393(9)
C40 C44 1.530(10)
C41 C42 1.388(10)
C41 H41A 0.9500
C42 C43 1.376(10)
C42 C48 1.527(9)
C43 H43A 0.9500
C44 C47 1.514(9)
C44 C45 1.532(9)
C44 C46 1.538(9)
C45 H45A 0.9800
C45 H45B 0.9800
C45 H45C 0.9800
C46 H46A 0.9800
C46 H46B 0.9800
C46 H46C 0.9800
C47 H47A 0.9800
C47 H47B 0.9800
C47 H47C 0.9800
C48 C51' 1.42(2)
C48 C50 1.428(16)
C48 C49 1.544(16)
C48 C50' 1.58(2)
C48 C51 1.582(17)
C48 C49' 1.60(2)
C49 H49A 0.9800
C49 H49B 0.9800
C49 H49C 0.9800
C50 H50A 0.9800
C50 H50B 0.9800
C50 H50C 0.9800
C51 H51A 0.9800
C51 H51B 0.9800
C51 H51C 0.9800
C49' H49D 0.9800
C49' H49E 0.9800
C49' H49F 0.9800
C50' H50D 0.9800
C50' H50E 0.9800
C50' H50F 0.9800
C51' H51D 0.9800
C51' H51E 0.9800
C51' H51F 0.9800
C52 C57 1.416(9)
C52 C53 1.419(9)
C53 C54 1.387(10)
C53 C58 1.495(9)
C54 C55 1.379(10)
C54 H54A 0.9500
C55 C56 1.377(10)
C55 C59 1.514(10)
C56 C57 1.391(10)
C56 H56A 0.9500
C57 C60 1.523(10)
C58 H58A 0.9800
C58 H58B 0.9800
C58 H58C 0.9800
C59 H59A 0.9800
C59 H59B 0.9800
C59 H59C 0.9800
C60 H60A 0.9800
C60 H60B 0.9800
C60 H60C 0.9800
C101 C102 1.275(19)
C101 H10A 0.9800
C101 H10B 0.9800
C101 H10C 0.9800
C102 O103 1.337(17)
C102 H10D 0.9900
C102 H10E 0.9900
O103 C104 1.39(2)
C104 C105 1.43(2)
C104 H10F 0.9900
C104 H10G 0.9900
C105 H10H 0.9800
C105 H10I 0.9800
C105 H10J 0.9800
